data_7007616
loop_
_publ_author_name
'Cheng, Yanxiang'
'Doyle, David J.'
'Hitchcock, Peter B.'
'Lappert, Michael F.'

_publ_section_title
;
 The beta-dialdiminato ligand [{N(C6H3Pri(2)-2,6)C(H)}2CPh]-: the
 conjugate acid and Li, Al, Ga and In derivatives.
;
_journal_issue 37
_journal_name_full 'Dalton transactions (Cambridge, England : 2003)'
_journal_page_first 4449
_journal_page_last 4460
_journal_paper_doi 10.1039/b607782j
_journal_year 2006
_chemical_compound_source 'synthesis as described'
_chemical_formula_moiety 'C57 H77 In N4'
_chemical_formula_sum 'C57 H77 In N4'
_chemical_formula_weight 933.05
_chemical_name_common '[In(ArNCHCPhCHNAr)(NHAr)2]'
_space_group_IT_number 61
_symmetry_cell_setting orthorhombic
_symmetry_Int_Tables_number 61
_symmetry_space_group_name_Hall '-P 2ac 2ab'
_symmetry_space_group_name_H-M 'P b c a'
_atom_sites_solution_hydrogens geom
_atom_sites_solution_primary direct
_atom_sites_solution_secondary difmap
_audit_conform_dict_location ftp://ftp.iucr.org/pub/cif_core.dic
_audit_conform_dict_name cif_core.dic
_audit_conform_dict_version 2.2
_audit_creation_date 2004-02-25T15:11:44-00:00
_audit_creation_method 'WinGX routine CIF_UPDATE'
_cell_angle_alpha 90
_cell_angle_beta 90
_cell_angle_gamma 90
_cell_formula_units_Z 8
_cell_length_a 12.1201(2)
_cell_length_b 22.6524(3)
_cell_length_c 37.2258(4)
_cell_measurement_reflns_used 47308
_cell_measurement_temperature 173(2)
_cell_measurement_theta_max 25.028
_cell_measurement_theta_min 3.705
_cell_measurement_wavelength 0.71073
_cell_volume 10220.3(2)
_computing_cell_refinement 'HKL Scalepack (Otwinowski & Minor 1997)'
_computing_data_collection 'Collect (Nonius BV, 1997-2000)'
_computing_data_reduction 'HKL Denzo and Scalepack (Otwinowski & Minor 1997)'
_computing_molecular_graphics 'Ortep-3 for Windows (Farrugia, 1997)'
_computing_publication_material 'WinGX publication routines (Farrugia, 1999)'
_computing_structure_refinement 'SHELXL-97 (Sheldrick, 1997)'
_computing_structure_solution 'SHELXS-97 (Sheldrick, 1997)'
_diffrn_ambient_temperature 173(2)
_diffrn_detector 'CCD plate'
_diffrn_measured_fraction_theta_full 0.987
_diffrn_measured_fraction_theta_max 0.987
_diffrn_measurement_device '95mm CCD camera on \k-goniostat'
_diffrn_measurement_device_type KappaCCD
_diffrn_measurement_method 'CCD rotation images, thick slices'
_diffrn_orient_matrix_type 'by Nonius Collect from scalepack cell'
_diffrn_orient_matrix_UB_11 0.740465E-1
_diffrn_orient_matrix_UB_12 -0.193475E-1
_diffrn_orient_matrix_UB_13 -0.13438E-2
_diffrn_orient_matrix_UB_21 -0.33369E-2
_diffrn_orient_matrix_UB_22 0.13764E-2
_diffrn_orient_matrix_UB_23 -0.26828E-1
_diffrn_orient_matrix_UB_31 0.36242E-1
_diffrn_orient_matrix_UB_32 0.39656E-1
_diffrn_orient_matrix_UB_33 0.2755E-3
_diffrn_radiation_monochromator graphite
_diffrn_radiation_probe x-ray
_diffrn_radiation_type MoK\a
_diffrn_radiation_wavelength 0.71073
_diffrn_reflns_av_R_equivalents 0.0725
_diffrn_reflns_av_unetI/netI 0.0333
_diffrn_reflns_limit_h_max 14
_diffrn_reflns_limit_h_min -14
_diffrn_reflns_limit_k_max 23
_diffrn_reflns_limit_k_min -26
_diffrn_reflns_limit_l_max 40
_diffrn_reflns_limit_l_min -44
_diffrn_reflns_number 80123
_diffrn_reflns_theta_full 25.03
_diffrn_reflns_theta_max 25.03
_diffrn_reflns_theta_min 3.74
_diffrn_source 'Enraf Nonius FR590'
_exptl_absorpt_coefficient_mu 0.502
_exptl_absorpt_correction_T_max 0.8793
_exptl_absorpt_correction_T_min 0.7835
_exptl_absorpt_correction_type multi-scan
_exptl_absorpt_process_details
;
[c.f. r.h. blessing, acta cryst. (1995), a51, 33-38]
;
_exptl_crystal_colour yellow
_exptl_crystal_density_diffrn 1.213
_exptl_crystal_density_method 'not measured'
_exptl_crystal_description prism
_exptl_crystal_F_000 3968
_exptl_crystal_size_max 0.35
_exptl_crystal_size_mid 0.35
_exptl_crystal_size_min 0.3
_refine_diff_density_max 0.309
_refine_diff_density_min -0.5
_refine_diff_density_rms 0.052
_refine_ls_extinction_method none
_refine_ls_goodness_of_fit_ref 1.006
_refine_ls_hydrogen_treatment mixed
_refine_ls_matrix_type full
_refine_ls_number_parameters 567
_refine_ls_number_reflns 8929
_refine_ls_number_restraints 0
_refine_ls_restrained_S_all 1.006
_refine_ls_R_factor_all 0.0508
_refine_ls_R_factor_gt 0.0332
_refine_ls_shift/su_max 0.001
_refine_ls_shift/su_mean 0
_refine_ls_structure_factor_coef Fsqd
_refine_ls_weighting_details 'calc w=1/[\s^2^(Fo^2^)+(0.0348P)^2^+9.7621P] where P=(Fo^2^+2Fc^2^)/3'
_refine_ls_weighting_scheme calc
_refine_ls_wR_factor_gt 0.0766
_refine_ls_wR_factor_ref 0.086
_reflns_number_gt 6952
_reflns_number_total 8929
_reflns_threshold_expression >2sigma(I)
_cod_data_source_file b607782j.txt
_cod_data_source_block (8)-feb2104
_cod_original_sg_symbol_H-M Pbca
_cod_database_code 7007616

loop_
_symmetry_equiv_pos_as_xyz
'x, y, z'
'-x+1/2, -y, z+1/2'
'x+1/2, -y+1/2, -z'
'-x, y+1/2, -z+1/2'
'-x, -y, -z'
'x-1/2, y, -z-1/2'
'-x-1/2, y-1/2, z'
'x, -y-1/2, z-1/2'

loop_
_atom_site_label
_atom_site_type_symbol
_atom_site_fract_x
_atom_site_fract_y
_atom_site_fract_z
_atom_site_U_iso_or_equiv
_atom_site_adp_type
_atom_site_occupancy
_atom_site_symmetry_multiplicity
_atom_site_calc_flag
_atom_site_refinement_flags
_atom_site_disorder_assembly
_atom_site_disorder_group
In In 0.366739(14) 0.254394(7) 0.118614(5) 0.02585(7) Uani 1 1 d . . .
N1 N 0.38912(17) 0.34927(9) 0.11849(5) 0.0287(5) Uani 1 1 d . . .
N2 N 0.28106(16) 0.26519(9) 0.16875(5) 0.0275(5) Uani 1 1 d . . .
N3 N 0.5226(2) 0.21660(11) 0.11389(7) 0.0360(6) Uani 1 1 d . . .
H3X H 0.521(2) 0.2047(13) 0.0955(8) 0.034(9) Uiso 1 1 d . . .
N4 N 0.2433(2) 0.22672(10) 0.08375(6) 0.0323(5) Uani 1 1 d . . .
H4X H 0.190(2) 0.2241(12) 0.0960(7) 0.029(8) Uiso 1 1 d . . .
C1 C 0.3891(2) 0.38022(11) 0.14851(7) 0.0296(6) Uani 1 1 d . . .
H1 H 0.4149 0.4197 0.1465 0.036 Uiso 1 1 calc R . .
C2 C 0.3561(2) 0.36261(11) 0.18309(7) 0.0304(6) Uani 1 1 d . . .
C3 C 0.2968(2) 0.31110(11) 0.19018(7) 0.0294(6) Uani 1 1 d . . .
H3 H 0.2637 0.3087 0.2133 0.035 Uiso 1 1 calc R . .
C4 C 0.3754(2) 0.40592(11) 0.21271(7) 0.0328(6) Uani 1 1 d . . .
C5 C 0.4745(2) 0.43677(12) 0.21470(8) 0.0409(7) Uani 1 1 d . . .
H5 H 0.5303 0.4294 0.1974 0.049 Uiso 1 1 calc R . .
C6 C 0.4934(3) 0.47814(13) 0.24154(8) 0.0488(8) Uani 1 1 d . . .
H6 H 0.5612 0.4992 0.2421 0.059 Uiso 1 1 calc R . .
C7 C 0.4152(3) 0.48878(14) 0.26729(9) 0.0503(8) Uani 1 1 d . . .
H7 H 0.4284 0.517 0.2857 0.06 Uiso 1 1 calc R . .
C8 C 0.3167(3) 0.45800(14) 0.26619(8) 0.0502(8) Uani 1 1 d . . .
H8 H 0.2626 0.4646 0.2842 0.06 Uiso 1 1 calc R . .
C9 C 0.2964(2) 0.41744(13) 0.23889(8) 0.0421(7) Uani 1 1 d . . .
H9 H 0.2276 0.3973 0.2381 0.051 Uiso 1 1 calc R . .
C10 C 0.4077(2) 0.38023(11) 0.08500(7) 0.0305(6) Uani 1 1 d . . .
C11 C 0.5158(2) 0.38658(11) 0.07206(7) 0.0369(6) Uani 1 1 d . . .
C12 C 0.5301(3) 0.41324(12) 0.03852(8) 0.0455(7) Uani 1 1 d . . .
H12 H 0.6024 0.4182 0.0292 0.055 Uiso 1 1 calc R . .
C13 C 0.4410(3) 0.43249(12) 0.01884(8) 0.0443(8) Uani 1 1 d . . .
H13 H 0.4522 0.45 -0.0041 0.053 Uiso 1 1 calc R . .
C14 C 0.3352(3) 0.42649(11) 0.03219(7) 0.0399(7) Uani 1 1 d . . .
H14 H 0.2745 0.4404 0.0184 0.048 Uiso 1 1 calc R . .
C15 C 0.3159(2) 0.40038(11) 0.06547(7) 0.0324(6) Uani 1 1 d . . .
C16 C 0.6154(2) 0.36756(14) 0.09405(8) 0.0459(7) Uani 1 1 d . . .
H16 H 0.5882 0.3421 0.1141 0.055 Uiso 1 1 calc R . .
C17 C 0.6971(3) 0.33098(18) 0.07176(10) 0.0709(11) Uani 1 1 d . . .
H17C H 0.6602 0.2954 0.0628 0.106 Uiso 1 1 calc R . .
H17B H 0.7599 0.3196 0.0868 0.106 Uiso 1 1 calc R . .
H17A H 0.7233 0.3545 0.0514 0.106 Uiso 1 1 calc R . .
C18 C 0.6722(3) 0.42131(17) 0.11068(11) 0.0737(11) Uani 1 1 d . . .
H18C H 0.6971 0.4479 0.0916 0.111 Uiso 1 1 calc R . .
H18B H 0.736 0.4083 0.1248 0.111 Uiso 1 1 calc R . .
H18A H 0.6202 0.4422 0.1263 0.111 Uiso 1 1 calc R . .
C19 C 0.1997(2) 0.39443(12) 0.08048(7) 0.0384(6) Uani 1 1 d . . .
H19 H 0.1951 0.3558 0.0934 0.046 Uiso 1 1 calc R . .
C20 C 0.1734(3) 0.44406(14) 0.10782(8) 0.0491(8) Uani 1 1 d . . .
H20C H 0.226 0.4422 0.1278 0.074 Uiso 1 1 calc R . .
H20B H 0.0983 0.4388 0.1171 0.074 Uiso 1 1 calc R . .
H20A H 0.1792 0.4825 0.0959 0.074 Uiso 1 1 calc R . .
C21 C 0.1108(3) 0.39472(15) 0.05165(9) 0.0534(8) Uani 1 1 d . . .
H21C H 0.1139 0.432 0.0383 0.08 Uiso 1 1 calc R . .
H21B H 0.0381 0.3906 0.0629 0.08 Uiso 1 1 calc R . .
H21A H 0.123 0.3617 0.0351 0.08 Uiso 1 1 calc R . .
C22 C 0.1926(2) 0.22477(11) 0.17732(6) 0.0284(6) Uani 1 1 d . . .
C23 C 0.2165(2) 0.16625(11) 0.18684(6) 0.0301(6) Uani 1 1 d . . .
C24 C 0.1285(2) 0.12862(12) 0.19428(7) 0.0377(7) Uani 1 1 d . . .
H24 H 0.1428 0.0891 0.2013 0.045 Uiso 1 1 calc R . .
C25 C 0.0210(2) 0.14783(13) 0.19160(7) 0.0413(7) Uani 1 1 d . . .
H25 H -0.0379 0.1217 0.1971 0.05 Uiso 1 1 calc R . .
C26 C -0.0015(2) 0.20455(13) 0.18101(7) 0.0402(7) Uani 1 1 d . . .
H26 H -0.0762 0.2168 0.1788 0.048 Uiso 1 1 calc R . .
C27 C 0.0827(2) 0.24472(12) 0.17332(7) 0.0335(6) Uani 1 1 d . . .
C28 C 0.3339(2) 0.14275(12) 0.18821(7) 0.0355(6) Uani 1 1 d . . .
H28 H 0.3848 0.1759 0.1818 0.043 Uiso 1 1 calc R . .
C29 C 0.3515(3) 0.09302(14) 0.16092(9) 0.0517(8) Uani 1 1 d . . .
H29C H 0.3012 0.0603 0.1663 0.078 Uiso 1 1 calc R . .
H29B H 0.4279 0.0791 0.1623 0.078 Uiso 1 1 calc R . .
H29A H 0.3367 0.1078 0.1367 0.078 Uiso 1 1 calc R . .
C30 C 0.3643(3) 0.12147(16) 0.22597(8) 0.0519(8) Uani 1 1 d . . .
H30C H 0.3577 0.1543 0.243 0.078 Uiso 1 1 calc R . .
H30B H 0.4404 0.1069 0.226 0.078 Uiso 1 1 calc R . .
H30A H 0.3143 0.0896 0.2331 0.078 Uiso 1 1 calc R . .
C31 C 0.0541(2) 0.30628(13) 0.15998(8) 0.0393(7) Uani 1 1 d . . .
H31 H 0.1242 0.3254 0.1518 0.047 Uiso 1 1 calc R . .
C32 C 0.0048(3) 0.34497(14) 0.18969(9) 0.0525(8) Uani 1 1 d . . .
H32C H -0.0631 0.3267 0.1987 0.079 Uiso 1 1 calc R . .
H32B H -0.012 0.3842 0.18 0.079 Uiso 1 1 calc R . .
H32A H 0.0579 0.3488 0.2094 0.079 Uiso 1 1 calc R . .
C33 C -0.0244(3) 0.30457(16) 0.12781(8) 0.0530(8) Uani 1 1 d . . .
H33C H 0.01 0.2825 0.1081 0.08 Uiso 1 1 calc R . .
H33B H -0.0402 0.345 0.1199 0.08 Uiso 1 1 calc R . .
H33A H -0.0934 0.2851 0.1348 0.08 Uiso 1 1 calc R . .
C34 C 0.5827(2) 0.17902(12) 0.13646(7) 0.0336(6) Uani 1 1 d . . .
C35 C 0.6201(2) 0.12360(13) 0.12402(8) 0.0378(6) Uani 1 1 d . . .
C36 C 0.6848(2) 0.08842(13) 0.14655(8) 0.0453(7) Uani 1 1 d . . .
H36 H 0.7121 0.0517 0.138 0.054 Uiso 1 1 calc R . .
C37 C 0.7096(2) 0.10621(14) 0.18103(8) 0.0477(8) Uani 1 1 d . . .
H37 H 0.7527 0.0816 0.1962 0.057 Uiso 1 1 calc R . .
C38 C 0.6716(2) 0.15953(14) 0.19329(8) 0.0446(7) Uani 1 1 d . . .
H38 H 0.6878 0.171 0.2173 0.053 Uiso 1 1 calc R . .
C39 C 0.6104(2) 0.19730(13) 0.17181(7) 0.0365(6) Uani 1 1 d . . .
C40 C 0.5951(3) 0.10240(14) 0.08614(8) 0.0464(7) Uani 1 1 d . . .
H40 H 0.5242 0.1213 0.0786 0.056 Uiso 1 1 calc R . .
C41 C 0.5803(4) 0.03614(17) 0.08257(11) 0.0790(12) Uani 1 1 d . . .
H41C H 0.5581 0.0266 0.0579 0.119 Uiso 1 1 calc R . .
H41B H 0.5232 0.0228 0.0993 0.119 Uiso 1 1 calc R . .
H41A H 0.6501 0.0163 0.0881 0.119 Uiso 1 1 calc R . .
C42 C 0.6833(3) 0.12318(19) 0.06027(9) 0.0726(11) Uani 1 1 d . . .
H42C H 0.6866 0.1664 0.0605 0.109 Uiso 1 1 calc R . .
H42B H 0.6656 0.1095 0.036 0.109 Uiso 1 1 calc R . .
H42A H 0.755 0.1071 0.0676 0.109 Uiso 1 1 calc R . .
C43 C 0.5826(2) 0.25868(13) 0.18552(8) 0.0411(7) Uani 1 1 d . . .
H43 H 0.5229 0.2753 0.17 0.049 Uiso 1 1 calc R . .
C44 C 0.6843(3) 0.29884(15) 0.18213(10) 0.0609(9) Uani 1 1 d . . .
H44C H 0.7449 0.2826 0.1965 0.091 Uiso 1 1 calc R . .
H44B H 0.666 0.3385 0.1909 0.091 Uiso 1 1 calc R . .
H44A H 0.7068 0.3011 0.1569 0.091 Uiso 1 1 calc R . .
C45 C 0.5425(3) 0.26026(15) 0.22458(8) 0.0561(9) Uani 1 1 d . . .
H45C H 0.4759 0.2361 0.2269 0.084 Uiso 1 1 calc R . .
H45B H 0.5257 0.3011 0.2314 0.084 Uiso 1 1 calc R . .
H45A H 0.6003 0.2447 0.2404 0.084 Uiso 1 1 calc R . .
C46 C 0.2619(2) 0.17684(11) 0.06201(6) 0.0303(6) Uani 1 1 d . . .
C47 C 0.1996(2) 0.12426(11) 0.06591(7) 0.0342(6) Uani 1 1 d . . .
C48 C 0.2246(2) 0.07642(12) 0.04419(7) 0.0411(7) Uani 1 1 d . . .
H48 H 0.1827 0.0412 0.0465 0.049 Uiso 1 1 calc R . .
C49 C 0.3093(3) 0.07877(13) 0.01914(8) 0.0436(7) Uani 1 1 d . . .
H49 H 0.3271 0.0449 0.0052 0.052 Uiso 1 1 calc R . .
C50 C 0.3672(2) 0.13043(12) 0.01464(7) 0.0388(7) Uani 1 1 d . . .
H50 H 0.4243 0.132 -0.0028 0.047 Uiso 1 1 calc R . .
C51 C 0.3444(2) 0.18047(12) 0.03509(7) 0.0330(6) Uani 1 1 d . . .
C52 C 0.1044(2) 0.12141(12) 0.09239(7) 0.0386(7) Uani 1 1 d . . .
H52 H 0.1278 0.1431 0.1145 0.046 Uiso 1 1 calc R . .
C53 C 0.0027(2) 0.15345(15) 0.07722(9) 0.0527(8) Uani 1 1 d . . .
H53C H 0.0212 0.1949 0.0726 0.079 Uiso 1 1 calc R . .
H53B H -0.0577 0.1514 0.0947 0.079 Uiso 1 1 calc R . .
H53A H -0.0202 0.1345 0.0548 0.079 Uiso 1 1 calc R . .
C54 C 0.0717(3) 0.05910(14) 0.10390(9) 0.0588(9) Uani 1 1 d . . .
H54C H 0.0487 0.0364 0.0828 0.088 Uiso 1 1 calc R . .
H54B H 0.0105 0.0613 0.121 0.088 Uiso 1 1 calc R . .
H54A H 0.1349 0.0397 0.1153 0.088 Uiso 1 1 calc R . .
C55 C 0.3974(2) 0.23955(12) 0.02619(7) 0.0363(6) Uani 1 1 d . . .
H55 H 0.4103 0.261 0.0493 0.044 Uiso 1 1 calc R . .
C56 C 0.5068(3) 0.23584(15) 0.00657(9) 0.0531(8) Uani 1 1 d . . .
H56C H 0.56 0.2141 0.0213 0.08 Uiso 1 1 calc R . .
H56B H 0.5347 0.2758 0.0021 0.08 Uiso 1 1 calc R . .
H56A H 0.4964 0.2153 -0.0163 0.08 Uiso 1 1 calc R . .
C57 C 0.3157(3) 0.27630(13) 0.00374(9) 0.0481(8) Uani 1 1 d . . .
H57C H 0.2983 0.2551 -0.0185 0.072 Uiso 1 1 calc R . .
H57B H 0.349 0.3145 -0.0021 0.072 Uiso 1 1 calc R . .
H57A H 0.2479 0.2826 0.0175 0.072 Uiso 1 1 calc R . .

loop_
_atom_site_aniso_label
_atom_site_aniso_U_11
_atom_site_aniso_U_22
_atom_site_aniso_U_33
_atom_site_aniso_U_23
_atom_site_aniso_U_13
_atom_site_aniso_U_12
In 0.02499(11) 0.02735(10) 0.02521(11) -0.00058(7) 0.00066(7) -0.00061(7)
N1 0.0265(12) 0.0291(11) 0.0306(12) 0.0002(9) 0.0026(9) -0.0021(9)
N2 0.0241(11) 0.0314(11) 0.0269(11) -0.0003(9) -0.0003(8) -0.0015(9)
N3 0.0349(14) 0.0480(15) 0.0252(14) 0.0004(11) 0.0000(10) 0.0120(11)
N4 0.0259(13) 0.0375(13) 0.0336(13) -0.0062(10) 0.0015(10) 0.0002(10)
C1 0.0252(14) 0.0279(13) 0.0358(15) -0.0016(11) 0.0009(11) -0.0002(10)
C2 0.0275(14) 0.0324(14) 0.0311(14) -0.0034(11) -0.0019(10) 0.0015(11)
C3 0.0249(14) 0.0374(14) 0.0260(13) -0.0018(11) -0.0032(10) 0.0036(11)
C4 0.0348(16) 0.0315(14) 0.0320(15) -0.0032(11) -0.0031(11) 0.0015(12)
C5 0.0349(16) 0.0428(16) 0.0448(17) -0.0118(13) 0.0018(13) -0.0037(13)
C6 0.0411(18) 0.0460(18) 0.059(2) -0.0167(15) -0.0051(15) -0.0052(14)
C7 0.051(2) 0.0478(18) 0.0518(19) -0.0212(15) -0.0077(15) 0.0014(16)
C8 0.051(2) 0.0546(19) 0.0455(18) -0.0190(15) 0.0069(14) 0.0018(16)
C9 0.0334(16) 0.0476(17) 0.0453(17) -0.0123(14) -0.0001(13) -0.0008(13)
C10 0.0388(16) 0.0242(13) 0.0285(14) -0.0027(10) 0.0032(11) -0.0036(11)
C11 0.0402(17) 0.0306(14) 0.0398(16) -0.0009(12) 0.0071(12) -0.0046(12)
C12 0.051(2) 0.0410(17) 0.0447(18) 0.0021(13) 0.0147(15) -0.0081(14)
C13 0.070(2) 0.0309(15) 0.0321(16) 0.0006(12) 0.0111(15) -0.0080(15)
C14 0.058(2) 0.0277(14) 0.0337(16) 0.0012(12) -0.0046(14) 0.0001(13)
C15 0.0403(16) 0.0253(13) 0.0315(14) -0.0011(11) -0.0001(12) -0.0017(12)
C16 0.0336(17) 0.0537(18) 0.0503(19) 0.0059(14) 0.0045(13) -0.0068(14)
C17 0.046(2) 0.095(3) 0.072(3) 0.006(2) 0.0102(18) 0.016(2)
C18 0.060(2) 0.072(3) 0.088(3) 0.003(2) -0.015(2) -0.023(2)
C19 0.0389(17) 0.0368(15) 0.0395(16) 0.0054(12) -0.0052(12) 0.0013(13)
C20 0.0446(18) 0.0562(19) 0.0465(18) -0.0036(15) -0.0003(14) 0.0075(15)
C21 0.048(2) 0.061(2) 0.051(2) -0.0043(16) -0.0091(15) 0.0025(16)
C22 0.0268(14) 0.0370(14) 0.0214(13) -0.0040(11) 0.0029(10) -0.0034(11)
C23 0.0302(15) 0.0361(14) 0.0241(13) 0.0008(11) 0.0022(10) -0.0019(11)
C24 0.0400(17) 0.0375(15) 0.0356(16) 0.0030(12) 0.0053(12) -0.0073(13)
C25 0.0308(16) 0.0525(18) 0.0405(17) -0.0008(14) 0.0092(12) -0.0111(14)
C26 0.0257(15) 0.0533(18) 0.0417(17) -0.0004(13) 0.0048(12) -0.0032(13)
C27 0.0265(14) 0.0432(15) 0.0308(14) -0.0051(12) 0.0031(11) 0.0000(12)
C28 0.0338(16) 0.0353(14) 0.0374(16) 0.0074(12) 0.0042(12) 0.0004(12)
C29 0.0445(19) 0.0485(18) 0.062(2) -0.0097(16) 0.0105(15) 0.0024(15)
C30 0.0403(18) 0.069(2) 0.0464(19) 0.0149(16) 0.0010(14) 0.0092(16)
C31 0.0275(15) 0.0470(17) 0.0433(17) 0.0032(13) 0.0000(12) 0.0043(13)
C32 0.052(2) 0.0520(19) 0.054(2) -0.0053(15) 0.0025(15) 0.0120(16)
C33 0.0420(19) 0.065(2) 0.052(2) 0.0052(16) -0.0053(14) 0.0089(16)
C34 0.0237(14) 0.0407(15) 0.0362(15) 0.0072(12) 0.0014(11) 0.0012(12)
C35 0.0292(16) 0.0431(16) 0.0411(16) 0.0054(13) 0.0014(12) 0.0013(12)
C36 0.0379(17) 0.0415(17) 0.057(2) 0.0097(14) -0.0007(14) 0.0045(14)
C37 0.0364(17) 0.0531(19) 0.054(2) 0.0165(15) -0.0084(14) 0.0034(15)
C38 0.0365(17) 0.0589(19) 0.0383(17) 0.0079(14) -0.0072(13) 0.0011(14)
C39 0.0258(15) 0.0461(16) 0.0375(16) 0.0045(13) 0.0021(11) 0.0010(12)
C40 0.0410(18) 0.0493(18) 0.0489(18) -0.0051(14) -0.0047(14) 0.0108(14)
C41 0.086(3) 0.065(2) 0.086(3) -0.015(2) -0.011(2) -0.008(2)
C42 0.077(3) 0.095(3) 0.047(2) -0.0038(19) 0.0099(19) -0.007(2)
C43 0.0335(16) 0.0504(17) 0.0395(16) 0.0013(13) -0.0058(12) 0.0005(14)
C44 0.046(2) 0.059(2) 0.077(2) -0.0025(18) 0.0013(17) -0.0044(17)
C45 0.057(2) 0.070(2) 0.0412(18) -0.0087(16) -0.0025(15) 0.0020(17)
C46 0.0297(14) 0.0340(14) 0.0271(13) -0.0017(11) -0.0061(11) 0.0018(11)
C47 0.0385(16) 0.0338(14) 0.0305(14) 0.0021(11) -0.0073(12) -0.0018(12)
C48 0.0521(19) 0.0311(15) 0.0402(16) -0.0024(12) -0.0039(14) -0.0035(13)
C49 0.057(2) 0.0363(16) 0.0380(17) -0.0091(12) -0.0030(14) 0.0059(14)
C50 0.0400(17) 0.0442(16) 0.0323(15) -0.0033(12) 0.0018(12) 0.0042(13)
C51 0.0322(15) 0.0376(15) 0.0291(14) -0.0009(11) -0.0038(11) 0.0043(12)
C52 0.0423(17) 0.0385(15) 0.0351(15) -0.0032(12) -0.0015(12) -0.0086(13)
C53 0.0381(18) 0.069(2) 0.0510(19) -0.0100(16) -0.0034(14) -0.0041(16)
C54 0.065(2) 0.0507(19) 0.061(2) -0.0014(16) 0.0151(17) -0.0161(17)
C55 0.0349(15) 0.0417(16) 0.0324(15) -0.0026(12) 0.0013(12) -0.0026(12)
C56 0.0448(19) 0.058(2) 0.057(2) 0.0050(16) 0.0136(15) 0.0016(15)
C57 0.0472(19) 0.0354(16) 0.062(2) 0.0033(14) -0.0105(15) 0.0002(14)

loop_
_atom_type_symbol
_atom_type_description
_atom_type_scat_dispersion_real
_atom_type_scat_dispersion_imag
_atom_type_scat_source
C C 0.0033 0.0016 'International Tables Vol C Tables 4.2.6.8 and 6.1.1.4'
H H 0 0 'International Tables Vol C Tables 4.2.6.8 and 6.1.1.4'
In In -0.7276 1.31 'International Tables Vol C Tables 4.2.6.8 and 6.1.1.4'
N N 0.0061 0.0033 'International Tables Vol C Tables 4.2.6.8 and 6.1.1.4'

loop_
_geom_angle_atom_site_label_1
_geom_angle_atom_site_label_2
_geom_angle_atom_site_label_3
_geom_angle
_geom_angle_site_symmetry_1
_geom_angle_site_symmetry_3
_geom_angle_publ_flag
N4 In N3 118.47(10) . . ?
N4 In N2 103.22(9) . . ?
N3 In N2 123.96(9) . . ?
N4 In N1 112.84(8) . . ?
N3 In N1 107.12(9) . . ?
N2 In N1 87.10(7) . . ?
C1 N1 C10 118.2(2) . . ?
C1 N1 In 121.70(17) . . ?
C10 N1 In 120.11(15) . . ?
C3 N2 C22 118.1(2) . . ?
C3 N2 In 122.85(17) . . ?
C22 N2 In 118.55(15) . . ?
C34 N3 In 132.16(18) . . ?
C46 N4 In 119.05(17) . . ?
N1 C1 C2 128.7(2) . . ?
C3 C2 C1 123.9(2) . . ?
C3 C2 C4 119.3(2) . . ?
C1 C2 C4 116.4(2) . . ?
N2 C3 C2 128.1(2) . . ?
C5 C4 C9 117.6(2) . . ?
C5 C4 C2 120.3(2) . . ?
C9 C4 C2 122.2(2) . . ?
C6 C5 C4 121.3(3) . . ?
C7 C6 C5 120.5(3) . . ?
C6 C7 C8 119.2(3) . . ?
C7 C8 C9 120.5(3) . . ?
C4 C9 C8 120.9(3) . . ?
C11 C10 C15 121.9(2) . . ?
C11 C10 N1 119.3(2) . . ?
C15 C10 N1 118.7(2) . . ?
C12 C11 C10 117.8(3) . . ?
C12 C11 C16 120.4(3) . . ?
C10 C11 C16 121.8(2) . . ?
C13 C12 C11 121.0(3) . . ?
C12 C13 C14 120.4(3) . . ?
C13 C14 C15 121.1(3) . . ?
C14 C15 C10 117.8(3) . . ?
C14 C15 C19 121.3(2) . . ?
C10 C15 C19 120.9(2) . . ?
C11 C16 C18 110.5(3) . . ?
C11 C16 C17 112.0(3) . . ?
C18 C16 C17 111.0(3) . . ?
C21 C19 C15 113.4(2) . . ?
C21 C19 C20 108.3(2) . . ?
C15 C19 C20 111.5(2) . . ?
C23 C22 C27 121.6(2) . . ?
C23 C22 N2 120.1(2) . . ?
C27 C22 N2 118.2(2) . . ?
C24 C23 C22 118.1(2) . . ?
C24 C23 C28 119.7(2) . . ?
C22 C23 C28 122.2(2) . . ?
C25 C24 C23 121.1(3) . . ?
C26 C25 C24 120.3(3) . . ?
C25 C26 C27 121.6(3) . . ?
C26 C27 C22 117.3(2) . . ?
C26 C27 C31 119.8(2) . . ?
C22 C27 C31 122.9(2) . . ?
C23 C28 C30 111.5(2) . . ?
C23 C28 C29 111.5(2) . . ?
C30 C28 C29 110.1(3) . . ?
C27 C31 C33 112.0(2) . . ?
C27 C31 C32 112.2(2) . . ?
C33 C31 C32 109.7(2) . . ?
N3 C34 C35 120.7(2) . . ?
N3 C34 C39 120.1(3) . . ?
C35 C34 C39 119.1(2) . . ?
C36 C35 C34 119.3(3) . . ?
C36 C35 C40 119.3(3) . . ?
C34 C35 C40 121.4(2) . . ?
C37 C36 C35 121.0(3) . . ?
C38 C37 C36 119.6(3) . . ?
C37 C38 C39 122.1(3) . . ?
C38 C39 C34 118.8(3) . . ?
C38 C39 C43 119.3(3) . . ?
C34 C39 C43 121.7(2) . . ?
C42 C40 C41 109.6(3) . . ?
C42 C40 C35 110.5(3) . . ?
C41 C40 C35 114.7(3) . . ?
C39 C43 C45 114.2(2) . . ?
C39 C43 C44 109.7(2) . . ?
C45 C43 C44 108.6(3) . . ?
N4 C46 C47 122.0(2) . . ?
N4 C46 C51 118.2(2) . . ?
C47 C46 C51 119.8(2) . . ?
C48 C47 C46 118.8(3) . . ?
C48 C47 C52 120.7(2) . . ?
C46 C47 C52 120.5(2) . . ?
C47 C48 C49 121.6(3) . . ?
C50 C49 C48 119.5(3) . . ?
C49 C50 C51 121.6(3) . . ?
C50 C51 C46 118.6(2) . . ?
C50 C51 C55 120.8(2) . . ?
C46 C51 C55 120.2(2) . . ?
C47 C52 C54 114.8(2) . . ?
C47 C52 C53 110.5(2) . . ?
C54 C52 C53 109.3(3) . . ?
C56 C55 C51 115.2(2) . . ?
C56 C55 C57 109.3(2) . . ?
C51 C55 C57 108.8(2) . . ?

loop_
_geom_bond_atom_site_label_1
_geom_bond_atom_site_label_2
_geom_bond_distance
_geom_bond_site_symmetry_2
_geom_bond_publ_flag
In N4 2.078(2) . ?
In N3 2.081(2) . ?
In N2 2.150(2) . ?
In N1 2.166(2) . ?
N1 C1 1.319(3) . ?
N1 C10 1.448(3) . ?
N2 C3 1.325(3) . ?
N2 C22 1.446(3) . ?
N3 C34 1.400(3) . ?
N4 C46 1.408(3) . ?
C1 C2 1.405(4) . ?
C2 C3 1.396(4) . ?
C2 C4 1.494(4) . ?
C4 C5 1.391(4) . ?
C4 C9 1.391(4) . ?
C5 C6 1.389(4) . ?
C6 C7 1.370(4) . ?
C7 C8 1.382(4) . ?
C8 C9 1.392(4) . ?
C10 C11 1.404(4) . ?
C10 C15 1.405(4) . ?
C11 C12 1.398(4) . ?
C11 C16 1.520(4) . ?
C12 C13 1.376(4) . ?
C13 C14 1.382(4) . ?
C14 C15 1.393(4) . ?
C15 C19 1.522(4) . ?
C16 C18 1.530(5) . ?
C16 C17 1.535(4) . ?
C19 C21 1.521(4) . ?
C19 C20 1.550(4) . ?
C22 C23 1.402(4) . ?
C22 C27 1.414(4) . ?
C23 C24 1.393(4) . ?
C23 C28 1.520(4) . ?
C24 C25 1.377(4) . ?
C25 C26 1.371(4) . ?
C26 C27 1.398(4) . ?
C27 C31 1.520(4) . ?
C28 C30 1.531(4) . ?
C28 C29 1.532(4) . ?
C31 C33 1.530(4) . ?
C31 C32 1.533(4) . ?
C34 C35 1.413(4) . ?
C34 C39 1.420(4) . ?
C35 C36 1.397(4) . ?
C35 C40 1.520(4) . ?
C36 C37 1.378(4) . ?
C37 C38 1.371(4) . ?
C38 C39 1.386(4) . ?
C39 C43 1.519(4) . ?
C40 C42 1.514(5) . ?
C40 C41 1.517(5) . ?
C43 C45 1.533(4) . ?
C43 C44 1.537(4) . ?
C46 C47 1.417(4) . ?
C46 C51 1.418(4) . ?
C47 C48 1.386(4) . ?
C47 C52 1.519(4) . ?
C48 C49 1.388(4) . ?
C49 C50 1.375(4) . ?
C50 C51 1.393(4) . ?
C51 C55 1.521(4) . ?
C52 C54 1.527(4) . ?
C52 C53 1.538(4) . ?
C55 C56 1.515(4) . ?
C55 C57 1.540(4) . ?
